data_7060994
loop_
_publ_author_name
'Maegawa, Rikuto'
'Kitagawa, Daichi'
'Hamatani, Shota'
'Kobatake, Seiya'

_publ_section_title
;
 Rational design of photochromic diarylbenzene with both high
 photoreactivity and fast thermal back reactivity
;
_journal_issue 40
_journal_name_full 'New Journal of Chemistry'
_journal_page_first 18969
_journal_page_last 18975
_journal_paper_doi 10.1039/D1NJ04047B
_journal_volume 45
_journal_year 2021
_chemical_formula_moiety 'C28 H22 F2 N2 S2'
_chemical_formula_sum 'C28 H22 F2 N2 S2'
_chemical_formula_weight 488.60
_space_group_crystal_system triclinic
_space_group_IT_number 2
_space_group_name_Hall '-P 1'
_space_group_name_H-M_alt 'P -1'
_symmetry_cell_setting triclinic
_symmetry_space_group_name_H-M 'P -1'
_atom_sites_solution_hydrogens geom
_audit_creation_method SHELXL-2014/7
_audit_update_record
;
2021-08-24 deposited with the CCDC.	2021-09-13 downloaded from the CCDC.
;
_cell_angle_alpha 74.717(4)
_cell_angle_beta 83.855(2)
_cell_angle_gamma 89.388(2)
_cell_formula_units_Z 2
_cell_length_a 7.83940(10)
_cell_length_b 12.4027(5)
_cell_length_c 12.7386(6)
_cell_measurement_reflns_used 8384
_cell_measurement_temperature 150(2)
_cell_measurement_theta_max 30.4600
_cell_measurement_theta_min 2.0280
_cell_volume 1187.71(8)
_computing_cell_refinement 'CrysAlisPro 1.171.40.67a (Rigaku OD, 2019)'
_computing_data_collection 'CrysAlisPro 1.171.40.67a (Rigaku OD, 2019)'
_computing_data_reduction 'CrysAlisPro 1.171.40.67a (Rigaku OD, 2019)'
_computing_molecular_graphics 'Yadokari-XG 2009 (Wakita Nemoto et al., 2009)'
_computing_publication_material 'Yadokari-XG 2009 (Wakita,Nemoto et al., 2009)'
_computing_structure_refinement 'SHELXL-2014/7 (Sheldrick, 2014)'
_diffrn_ambient_temperature 150(2)
_diffrn_detector_area_resol_mean 7.32
_diffrn_measured_fraction_theta_full 0.977
_diffrn_measured_fraction_theta_max 0.864
_diffrn_measurement_device_type 'Rigaku/MSC Mercury CCD'
_diffrn_measurement_method \w
_diffrn_radiation_type MoK\a
_diffrn_radiation_wavelength 0.7107
_diffrn_reflns_av_R_equivalents 0.0180
_diffrn_reflns_av_unetI/netI 0.0225
_diffrn_reflns_Laue_measured_fraction_full 0.977
_diffrn_reflns_Laue_measured_fraction_max 0.864
_diffrn_reflns_limit_h_max 10
_diffrn_reflns_limit_h_min -5
_diffrn_reflns_limit_k_max 15
_diffrn_reflns_limit_k_min -16
_diffrn_reflns_limit_l_max 17
_diffrn_reflns_limit_l_min -14
_diffrn_reflns_number 12614
_diffrn_reflns_point_group_measured_fraction_full 0.977
_diffrn_reflns_point_group_measured_fraction_max 0.864
_diffrn_reflns_theta_full 25.241
_diffrn_reflns_theta_max 30.131
_diffrn_reflns_theta_min 2.679
_exptl_absorpt_coefficient_mu 0.260
_exptl_absorpt_correction_T_max 1.00000
_exptl_absorpt_correction_T_min 0.89130
_exptl_absorpt_correction_type multi-scan
_exptl_absorpt_process_details
;
CrysAlisPro 1.171.40.67a (Rigaku Oxford Diffraction, 2019)
Empirical absorption correction using spherical harmonics,
 implemented in SCALE3 ABSPACK scaling algorithm.
;
_exptl_crystal_colour Colorless
_exptl_crystal_density_diffrn 1.366
_exptl_crystal_description Block
_exptl_crystal_F_000 508
_exptl_crystal_size_max 0.450
_exptl_crystal_size_mid 0.450
_exptl_crystal_size_min 0.100
_refine_diff_density_max 0.369
_refine_diff_density_min -0.318
_refine_diff_density_rms 0.051
_refine_ls_extinction_method none
_refine_ls_goodness_of_fit_ref 1.047
_refine_ls_hydrogen_treatment constr
_refine_ls_matrix_type full
_refine_ls_number_parameters 309
_refine_ls_number_reflns 6039
_refine_ls_number_restraints 0
_refine_ls_restrained_S_all 1.047
_refine_ls_R_factor_all 0.0411
_refine_ls_R_factor_gt 0.0375
_refine_ls_shift/su_max 0.001
_refine_ls_shift/su_mean 0.000
_refine_ls_structure_factor_coef Fsqd
_refine_ls_weighting_details 'w=1/[\s^2^(Fo^2^)+(0.0451P)^2^+0.5522P] where P=(Fo^2^+2Fc^2^)/3'
_refine_ls_weighting_scheme calc
_refine_ls_wR_factor_gt 0.0929
_refine_ls_wR_factor_ref 0.0963
_reflns_Friedel_coverage 0.000
_reflns_number_gt 5520
_reflns_number_total 6039
_reflns_threshold_expression 'I > 2\s(I)'
_cod_data_source_file d1nj04047b4.cif
_cod_data_source_block DAB_Et
_cod_depositor_comments 'Adding full bibliography for 7060994--7060995.cif.'
_cod_database_code 7060994
_shelx_shelxl_version_number 2014/7
_shelx_space_group_comment
;
The symmetry employed for this shelxl refinement is uniquely defined
by the following loop, which should always be used as a source of
symmetry information in preference to the above space-group names.
They are only intended as comments.
;
_shelx_estimated_absorpt_t_min 0.892
_shelx_estimated_absorpt_t_max 0.975

loop_
_space_group_symop_operation_xyz
'x, y, z'
'-x, -y, -z'

loop_
_atom_site_label
_atom_site_type_symbol
_atom_site_fract_x
_atom_site_fract_y
_atom_site_fract_z
_atom_site_U_iso_or_equiv
_atom_site_adp_type
_atom_site_occupancy
_atom_site_site_symmetry_order
_atom_site_calc_flag
_atom_site_refinement_flags_posn
_atom_site_refinement_flags_adp
_atom_site_refinement_flags_occupancy
_atom_site_disorder_assembly
_atom_site_disorder_group
F1 F -0.18364(11) 0.98999(7) 0.88700(7) 0.03084(19) Uani 1 1 d . . . . .
F2 F -0.08320(11) 0.81954(7) 1.04625(7) 0.02985(19) Uani 1 1 d . . . . .
C1 C 0.42286(17) 0.73980(13) 0.50269(13) 0.0298(3) Uani 1 1 d . . . . .
H1 H 0.4096 0.7113 0.4391 0.045 Uiso 1 1 calc R U . . .
H2 H 0.5262 0.7087 0.5355 0.045 Uiso 1 1 calc R U . . .
H3 H 0.4333 0.8215 0.4794 0.045 Uiso 1 1 calc R U . . .
C2 C 0.26622(15) 0.70524(11) 0.58693(11) 0.0226(2) Uani 1 1 d . . . . .
H4 H 0.2478 0.6235 0.6025 0.027 Uiso 1 1 calc R U . . .
H5 H 0.2899 0.7219 0.6559 0.027 Uiso 1 1 calc R U . . .
C3 C 0.10449(15) 0.76294(10) 0.55079(10) 0.0195(2) Uani 1 1 d . . . . .
C4 C -0.03347(15) 0.79696(10) 0.60985(10) 0.0182(2) Uani 1 1 d . . . . .
C5 C -0.11723(15) 0.86621(10) 0.44379(10) 0.0194(2) Uani 1 1 d . . . . .
C6 C -0.21920(15) 0.93041(10) 0.35867(10) 0.0189(2) Uani 1 1 d . . . . .
C7 C -0.33772(16) 1.00660(11) 0.38585(11) 0.0237(3) Uani 1 1 d . . . . .
H6 H -0.3516 1.0153 0.4582 0.028 Uiso 1 1 calc R U . . .
C8 C -0.43514(17) 1.06958(12) 0.30741(12) 0.0278(3) Uani 1 1 d . . . . .
H7 H -0.5170 1.1201 0.3265 0.033 Uiso 1 1 calc R U . . .
C9 C -0.41291(18) 1.05873(12) 0.20101(12) 0.0281(3) Uani 1 1 d . . . . .
H8 H -0.4790 1.1023 0.1474 0.034 Uiso 1 1 calc R U . . .
C10 C -0.29436(18) 0.98435(13) 0.17300(12) 0.0284(3) Uani 1 1 d . . . . .
H9 H -0.2788 0.9775 0.1001 0.034 Uiso 1 1 calc R U . . .
C11 C -0.19825(17) 0.91985(11) 0.25165(11) 0.0238(3) Uani 1 1 d . . . . .
H10 H -0.1181 0.8684 0.2324 0.029 Uiso 1 1 calc R U . . .
C12 C -0.05592(15) 0.79065(10) 0.72857(10) 0.0183(2) Uani 1 1 d . . . . .
C13 C -0.11766(15) 0.88799(10) 0.75552(10) 0.0209(2) Uani 1 1 d . . . . .
H11 H -0.1523 0.9490 0.6999 0.025 Uiso 1 1 calc R U . . .
C14 C -0.12818(16) 0.89529(11) 0.86164(11) 0.0216(2) Uani 1 1 d . . . . .
C15 C -0.07789(16) 0.80743(11) 0.94351(10) 0.0214(2) Uani 1 1 d . . . . .
C16 C -0.02376(16) 0.70925(11) 0.92088(10) 0.0211(2) Uani 1 1 d . . . . .
H12 H 0.0078 0.6486 0.9780 0.025 Uiso 1 1 calc R U . . .
C17 C -0.01518(15) 0.69870(10) 0.81335(10) 0.0185(2) Uani 1 1 d . . . . .
C18 C -0.2191(2) 0.52322(15) 0.58620(15) 0.0381(4) Uani 1 1 d . . . . .
H13 H -0.1452 0.5803 0.5336 0.057 Uiso 1 1 calc R U . . .
H14 H -0.3359 0.5287 0.5648 0.057 Uiso 1 1 calc R U . . .
H15 H -0.1746 0.4489 0.5870 0.057 Uiso 1 1 calc R U . . .
C19 C -0.22128(16) 0.54150(11) 0.70008(12) 0.0246(3) Uani 1 1 d . . . . .
H16 H -0.2592 0.6185 0.6973 0.029 Uiso 1 1 calc R U . . .
H17 H -0.3066 0.4893 0.7508 0.029 Uiso 1 1 calc R U . . .
C20 C -0.04996(15) 0.52467(10) 0.74522(10) 0.0201(2) Uani 1 1 d . . . . .
C21 C 0.03637(15) 0.58831(10) 0.79635(10) 0.0187(2) Uani 1 1 d . . . . .
C22 C 0.21684(15) 0.44675(10) 0.81676(10) 0.0198(2) Uani 1 1 d . . . . .
C23 C 0.36621(15) 0.37848(10) 0.85054(11) 0.0209(2) Uani 1 1 d . . . . .
C24 C 0.44126(17) 0.38877(11) 0.94185(12) 0.0262(3) Uani 1 1 d . . . . .
H18 H 0.3949 0.4390 0.9819 0.031 Uiso 1 1 calc R U . . .
C25 C 0.58373(18) 0.32609(13) 0.97491(13) 0.0317(3) Uani 1 1 d . . . . .
H19 H 0.6352 0.3341 1.0367 0.038 Uiso 1 1 calc R U . . .
C26 C 0.65052(18) 0.25148(13) 0.91697(14) 0.0329(3) Uani 1 1 d . . . . .
H20 H 0.7475 0.2084 0.9394 0.039 Uiso 1 1 calc R U . . .
C27 C 0.57592(18) 0.23999(12) 0.82688(13) 0.0311(3) Uani 1 1 d . . . . .
H21 H 0.6214 0.1887 0.7879 0.037 Uiso 1 1 calc R U . . .
C28 C 0.43406(17) 0.30349(11) 0.79287(12) 0.0256(3) Uani 1 1 d . . . . .
H22 H 0.3837 0.2957 0.7306 0.031 Uiso 1 1 calc R U . . .
S1 S 0.07483(4) 0.80431(3) 0.41306(3) 0.02151(8) Uani 1 1 d . . . . .
N1 N -0.15672(13) 0.85576(9) 0.54850(9) 0.0198(2) Uani 1 1 d . . . . .
S2 S 0.06416(4) 0.40419(3) 0.74596(3) 0.02260(8) Uani 1 1 d . . . . .
N2 N 0.18474(13) 0.54280(9) 0.83868(9) 0.0196(2) Uani 1 1 d . . . . .

loop_
_atom_site_aniso_label
_atom_site_aniso_U_11
_atom_site_aniso_U_22
_atom_site_aniso_U_33
_atom_site_aniso_U_23
_atom_site_aniso_U_13
_atom_site_aniso_U_12
F1 0.0444(5) 0.0228(4) 0.0286(4) -0.0130(3) -0.0044(4) 0.0109(3)
F2 0.0419(4) 0.0315(4) 0.0190(4) -0.0115(3) -0.0040(3) 0.0091(4)
C1 0.0218(6) 0.0310(7) 0.0338(8) -0.0059(6) 0.0030(5) 0.0028(5)
C2 0.0204(5) 0.0210(6) 0.0249(6) -0.0041(5) -0.0015(5) 0.0032(4)
C3 0.0218(5) 0.0170(5) 0.0194(6) -0.0046(4) -0.0009(4) 0.0006(4)
C4 0.0207(5) 0.0158(5) 0.0180(5) -0.0046(4) -0.0018(4) 0.0009(4)
C5 0.0209(5) 0.0179(5) 0.0194(6) -0.0054(4) -0.0012(4) 0.0012(4)
C6 0.0199(5) 0.0174(5) 0.0187(6) -0.0039(4) -0.0014(4) -0.0008(4)
C7 0.0258(6) 0.0241(6) 0.0216(6) -0.0071(5) -0.0013(5) 0.0043(5)
C8 0.0270(6) 0.0266(7) 0.0298(7) -0.0074(5) -0.0044(5) 0.0072(5)
C9 0.0291(6) 0.0279(7) 0.0259(7) -0.0026(5) -0.0086(5) 0.0037(5)
C10 0.0335(7) 0.0322(7) 0.0206(6) -0.0079(5) -0.0053(5) 0.0024(6)
C11 0.0279(6) 0.0241(6) 0.0208(6) -0.0082(5) -0.0029(5) 0.0029(5)
C12 0.0188(5) 0.0178(5) 0.0185(6) -0.0054(4) -0.0012(4) 0.0006(4)
C13 0.0232(5) 0.0184(6) 0.0209(6) -0.0047(5) -0.0024(5) 0.0029(4)
C14 0.0243(5) 0.0175(6) 0.0248(6) -0.0091(5) -0.0017(5) 0.0041(4)
C15 0.0234(5) 0.0241(6) 0.0174(6) -0.0073(5) -0.0014(4) 0.0019(5)
C16 0.0238(5) 0.0208(6) 0.0182(6) -0.0042(5) -0.0025(4) 0.0028(4)
C17 0.0183(5) 0.0173(5) 0.0198(6) -0.0053(4) -0.0010(4) 0.0008(4)
C18 0.0397(8) 0.0388(9) 0.0441(9) -0.0191(7) -0.0224(7) 0.0107(7)
C19 0.0203(5) 0.0203(6) 0.0335(7) -0.0062(5) -0.0072(5) 0.0018(4)
C20 0.0207(5) 0.0163(5) 0.0218(6) -0.0027(4) -0.0024(4) 0.0014(4)
C21 0.0204(5) 0.0162(5) 0.0182(6) -0.0029(4) -0.0008(4) 0.0008(4)
C22 0.0213(5) 0.0177(6) 0.0199(6) -0.0041(4) -0.0028(4) 0.0005(4)
C23 0.0204(5) 0.0158(5) 0.0252(6) -0.0033(5) -0.0025(5) -0.0003(4)
C24 0.0274(6) 0.0231(6) 0.0293(7) -0.0082(5) -0.0058(5) 0.0031(5)
C25 0.0297(6) 0.0313(7) 0.0343(8) -0.0058(6) -0.0124(6) 0.0044(6)
C26 0.0255(6) 0.0266(7) 0.0439(9) -0.0035(6) -0.0076(6) 0.0074(5)
C27 0.0276(6) 0.0247(7) 0.0412(8) -0.0106(6) -0.0005(6) 0.0065(5)
C28 0.0249(6) 0.0235(6) 0.0298(7) -0.0095(5) -0.0034(5) 0.0024(5)
S1 0.02335(14) 0.02219(16) 0.01831(15) -0.00530(12) 0.00027(11) 0.00482(11)
N1 0.0209(4) 0.0192(5) 0.0191(5) -0.0046(4) -0.0024(4) 0.0027(4)
S2 0.02440(15) 0.01703(15) 0.02849(17) -0.00793(12) -0.00767(12) 0.00235(11)
N2 0.0217(5) 0.0181(5) 0.0191(5) -0.0046(4) -0.0032(4) 0.0021(4)

loop_
_atom_type_symbol
_atom_type_description
_atom_type_scat_dispersion_real
_atom_type_scat_dispersion_imag
_atom_type_scat_source
C C 0.0033 0.0016 'International Tables Vol C Tables 4.2.6.8 and 6.1.1.4'
H H 0.0000 0.0000 'International Tables Vol C Tables 4.2.6.8 and 6.1.1.4'
F F 0.0171 0.0103 'International Tables Vol C Tables 4.2.6.8 and 6.1.1.4'
N N 0.0061 0.0033 'International Tables Vol C Tables 4.2.6.8 and 6.1.1.4'
S S 0.1246 0.1234 'International Tables Vol C Tables 4.2.6.8 and 6.1.1.4'

loop_
_geom_angle_atom_site_label_1
_geom_angle_atom_site_label_2
_geom_angle_atom_site_label_3
_geom_angle
_geom_angle_site_symmetry_1
_geom_angle_site_symmetry_3
_geom_angle_publ_flag
C3 C2 C1 113.66(11) . . ?
C4 C3 C2 130.82(11) . . ?
C4 C3 S1 108.76(9) . . ?
C2 C3 S1 120.34(9) . . ?
C3 C4 N1 115.50(11) . . ?
C3 C4 C12 127.98(11) . . ?
N1 C4 C12 116.06(10) . . ?
N1 C5 C6 123.56(11) . . ?
N1 C5 S1 113.79(9) . . ?
C6 C5 S1 122.55(9) . . ?
C11 C6 C7 119.25(11) . . ?
C11 C6 C5 122.18(11) . . ?
C7 C6 C5 118.54(11) . . ?
C8 C7 C6 120.23(12) . . ?
C9 C8 C7 120.06(12) . . ?
C10 C9 C8 120.11(12) . . ?
C9 C10 C11 120.07(13) . . ?
C10 C11 C6 120.26(12) . . ?
C13 C12 C17 118.77(11) . . ?
C13 C12 C4 115.43(11) . . ?
C17 C12 C4 125.76(11) . . ?
C14 C13 C12 120.40(11) . . ?
F1 C14 C13 120.33(11) . . ?
F1 C14 C15 119.08(11) . . ?
C13 C14 C15 120.57(11) . . ?
F2 C15 C16 120.61(11) . . ?
F2 C15 C14 118.85(11) . . ?
C16 C15 C14 120.55(12) . . ?
C15 C16 C17 120.01(11) . . ?
C16 C17 C12 119.49(11) . . ?
C16 C17 C21 116.83(11) . . ?
C12 C17 C21 123.67(11) . . ?
C20 C19 C18 113.83(11) . . ?
C21 C20 C19 130.65(11) . . ?
C21 C20 S2 108.72(9) . . ?
C19 C20 S2 120.48(10) . . ?
C20 C21 N2 116.01(11) . . ?
C20 C21 C17 126.82(11) . . ?
N2 C21 C17 117.15(10) . . ?
N2 C22 C23 123.71(11) . . ?
N2 C22 S2 114.04(9) . . ?
C23 C22 S2 122.24(9) . . ?
C24 C23 C28 119.37(12) . . ?
C24 C23 C22 119.34(12) . . ?
C28 C23 C22 121.29(12) . . ?
C25 C24 C23 120.53(13) . . ?
C24 C25 C26 119.72(14) . . ?
C27 C26 C25 120.13(13) . . ?
C26 C27 C28 120.31(13) . . ?
C27 C28 C23 119.93(13) . . ?
C3 S1 C5 90.34(6) . . ?
C5 N1 C4 111.59(10) . . ?
C20 S2 C22 90.19(6) . . ?
C22 N2 C21 110.99(10) . . ?

loop_
_geom_bond_atom_site_label_1
_geom_bond_atom_site_label_2
_geom_bond_distance
_geom_bond_site_symmetry_2
_geom_bond_publ_flag
F1 C14 1.3535(14) . ?
F2 C15 1.3523(14) . ?
C1 C2 1.5264(18) . ?
C2 C3 1.5045(16) . ?
C3 C4 1.3774(16) . ?
C3 S1 1.7337(13) . ?
C4 N1 1.3865(15) . ?
C4 C12 1.4849(17) . ?
C5 N1 1.3088(16) . ?
C5 C6 1.4716(16) . ?
C5 S1 1.7370(12) . ?
C6 C11 1.3960(17) . ?
C6 C7 1.4003(17) . ?
C7 C8 1.3897(18) . ?
C8 C9 1.389(2) . ?
C9 C10 1.388(2) . ?
C10 C11 1.3920(19) . ?
C12 C13 1.4073(16) . ?
C12 C17 1.4092(16) . ?
C13 C14 1.3722(18) . ?
C14 C15 1.3822(18) . ?
C15 C16 1.3761(17) . ?
C16 C17 1.4044(17) . ?
C17 C21 1.4867(16) . ?
C18 C19 1.524(2) . ?
C19 C20 1.5080(17) . ?
C20 C21 1.3719(18) . ?
C20 S2 1.7319(12) . ?
C21 N2 1.3864(15) . ?
C22 N2 1.3094(16) . ?
C22 C23 1.4724(16) . ?
C22 S2 1.7379(13) . ?
C23 C24 1.3935(19) . ?
C23 C28 1.3977(18) . ?
C24 C25 1.3924(18) . ?
C25 C26 1.394(2) . ?
C26 C27 1.382(2) . ?
C27 C28 1.3961(18) . ?

loop_
_geom_torsion_atom_site_label_1
_geom_torsion_atom_site_label_2
_geom_torsion_atom_site_label_3
_geom_torsion_atom_site_label_4
_geom_torsion
_geom_torsion_site_symmetry_1
_geom_torsion_site_symmetry_2
_geom_torsion_site_symmetry_3
_geom_torsion_site_symmetry_4
_geom_torsion_publ_flag
C1 C2 C3 C4 -146.39(14) . . . . ?
C1 C2 C3 S1 29.98(16) . . . . ?
C2 C3 C4 N1 175.40(12) . . . . ?
S1 C3 C4 N1 -1.29(14) . . . . ?
C2 C3 C4 C12 3.6(2) . . . . ?
S1 C3 C4 C12 -173.13(10) . . . . ?
N1 C5 C6 C11 -165.07(12) . . . . ?
S1 C5 C6 C11 19.01(17) . . . . ?
N1 C5 C6 C7 16.64(19) . . . . ?
S1 C5 C6 C7 -159.28(10) . . . . ?
C11 C6 C7 C8 1.0(2) . . . . ?
C5 C6 C7 C8 179.35(12) . . . . ?
C6 C7 C8 C9 -1.2(2) . . . . ?
C7 C8 C9 C10 0.5(2) . . . . ?
C8 C9 C10 C11 0.4(2) . . . . ?
C9 C10 C11 C6 -0.7(2) . . . . ?
C7 C6 C11 C10 -0.1(2) . . . . ?
C5 C6 C11 C10 -178.34(13) . . . . ?
C3 C4 C12 C13 134.19(13) . . . . ?
N1 C4 C12 C13 -37.61(15) . . . . ?
C3 C4 C12 C17 -43.36(19) . . . . ?
N1 C4 C12 C17 144.84(12) . . . . ?
C17 C12 C13 C14 3.81(18) . . . . ?
C4 C12 C13 C14 -173.92(11) . . . . ?
C12 C13 C14 F1 178.39(11) . . . . ?
C12 C13 C14 C15 0.20(19) . . . . ?
F1 C14 C15 F2 -1.01(18) . . . . ?
C13 C14 C15 F2 177.20(11) . . . . ?
F1 C14 C15 C16 178.83(12) . . . . ?
C13 C14 C15 C16 -3.0(2) . . . . ?
F2 C15 C16 C17 -178.56(11) . . . . ?
C14 C15 C16 C17 1.60(19) . . . . ?
C15 C16 C17 C12 2.45(18) . . . . ?
C15 C16 C17 C21 -177.12(11) . . . . ?
C13 C12 C17 C16 -5.09(17) . . . . ?
C4 C12 C17 C16 172.38(11) . . . . ?
C13 C12 C17 C21 174.46(11) . . . . ?
C4 C12 C17 C21 -8.07(18) . . . . ?
C18 C19 C20 C21 133.96(15) . . . . ?
C18 C19 C20 S2 -50.95(16) . . . . ?
C19 C20 C21 N2 173.36(13) . . . . ?
S2 C20 C21 N2 -2.17(14) . . . . ?
C19 C20 C21 C17 -4.9(2) . . . . ?
S2 C20 C21 C17 179.57(10) . . . . ?
C16 C17 C21 C20 127.15(14) . . . . ?
C12 C17 C21 C20 -52.41(18) . . . . ?
C16 C17 C21 N2 -51.09(15) . . . . ?
C12 C17 C21 N2 129.35(12) . . . . ?
N2 C22 C23 C24 25.62(19) . . . . ?
S2 C22 C23 C24 -152.97(11) . . . . ?
N2 C22 C23 C28 -154.44(13) . . . . ?
S2 C22 C23 C28 26.96(17) . . . . ?
C28 C23 C24 C25 0.7(2) . . . . ?
C22 C23 C24 C25 -179.32(13) . . . . ?
C23 C24 C25 C26 -0.8(2) . . . . ?
C24 C25 C26 C27 0.2(2) . . . . ?
C25 C26 C27 C28 0.4(2) . . . . ?
C26 C27 C28 C23 -0.5(2) . . . . ?
C24 C23 C28 C27 -0.1(2) . . . . ?
C22 C23 C28 C27 179.94(12) . . . . ?
C4 C3 S1 C5 1.04(10) . . . . ?
C2 C3 S1 C5 -176.06(11) . . . . ?
N1 C5 S1 C3 -0.62(10) . . . . ?
C6 C5 S1 C3 175.66(11) . . . . ?
C6 C5 N1 C4 -176.24(11) . . . . ?
S1 C5 N1 C4 0.00(14) . . . . ?
C3 C4 N1 C5 0.86(15) . . . . ?
C12 C4 N1 C5 173.70(11) . . . . ?
C21 C20 S2 C22 1.00(10) . . . . ?
C19 C20 S2 C22 -175.07(11) . . . . ?
N2 C22 S2 C20 0.36(10) . . . . ?
C23 C22 S2 C20 179.08(11) . . . . ?
C23 C22 N2 C21 179.69(11) . . . . ?
S2 C22 N2 C21 -1.61(14) . . . . ?
C20 C21 N2 C22 2.49(16) . . . . ?
C17 C21 N2 C22 -179.07(11) . . . . ?
